data_4503783
loop_
_publ_author_name
'Breen, Meghan E.'
'Tameze, Shella L.'
'Dougherty, William G.'
'Kassel, W. Scott'
'Wheeler, Kraig A.'

_publ_section_title
;
 Structural Studies of Enantiomers, Racemates, and Quasiracemates.
 2-(3-Bromophenoxy)propionic Acid and 2-(3-Methoxyphenoxy)propionic Acid
;
_journal_issue 10
_journal_name_full 'Crystal Growth &amp; Design'
_journal_page_first 3863
_journal_paper_doi 10.1021/cg800449r
_journal_volume 8
_journal_year 2008
_chemical_absolute_configuration ad
_chemical_formula_moiety 'C9 H9 Br O3'
_chemical_formula_sum 'C9 H9 Br O3'
_chemical_formula_weight 245.06
_chemical_name_systematic
; 
  (S)-2-(3-bromophenoxy)propanoic acid
;
_space_group_IT_number 4
_symmetry_cell_setting monoclinic
_symmetry_space_group_name_Hall 'P 2yb'
_symmetry_space_group_name_H-M 'P 1 21 1'
_atom_sites_solution_hydrogens geom
_atom_sites_solution_primary direct
_atom_sites_solution_secondary difmap
_audit_creation_method SHELXL-97
_cell_angle_alpha 90.00
_cell_angle_beta 101.158(13)
_cell_angle_gamma 90.00
_cell_formula_units_Z 2
_cell_length_a 6.620(2)
_cell_length_b 4.911(1)
_cell_length_c 15.332(4)
_cell_measurement_reflns_used 33
_cell_measurement_temperature 298(2)
_cell_measurement_theta_max 37.919
_cell_measurement_theta_min 23.524
_cell_volume 489.0(2)
_computing_cell_refinement XSCANS
_computing_data_collection 'XSCANS (Bruker, 1999)'
_computing_data_reduction 'XPREP (Bruker, 2001)'
_computing_molecular_graphics 'X-SEED (Barbour, 2001)'
_computing_publication_material X-SEED
_computing_structure_refinement 'SHELXL97 (Sheldrick, 1997)'
_computing_structure_solution 'SHELXS97 (Sheldrick, 1997)'
_diffrn_ambient_temperature 298(2)
_diffrn_measured_fraction_theta_full 0.994
_diffrn_measured_fraction_theta_max 0.994
_diffrn_measurement_device_type 'Bruker P4'
_diffrn_measurement_method '\q/2\q\ scans'
_diffrn_radiation_monochromator graphite
_diffrn_radiation_source 'fine-focus sealed tube'
_diffrn_radiation_type MoK\a
_diffrn_radiation_wavelength 0.71073
_diffrn_reflns_av_R_equivalents 0.0529
_diffrn_reflns_av_sigmaI/netI 0.0530
_diffrn_reflns_limit_h_max 8
_diffrn_reflns_limit_h_min -1
_diffrn_reflns_limit_k_max 1
_diffrn_reflns_limit_k_min -6
_diffrn_reflns_limit_l_max 19
_diffrn_reflns_limit_l_min -19
_diffrn_reflns_number 1870
_diffrn_reflns_theta_full 27.49
_diffrn_reflns_theta_max 27.49
_diffrn_reflns_theta_min 2.71
_diffrn_standards_decay_% 0
_diffrn_standards_interval_count 97
_diffrn_standards_number 3
_exptl_absorpt_coefficient_mu 4.174
_exptl_absorpt_correction_T_max 0.8850
_exptl_absorpt_correction_T_min 0.1436
_exptl_absorpt_correction_type analytical
_exptl_crystal_colour colorless
_exptl_crystal_density_diffrn 1.664
_exptl_crystal_density_method 'not measured'
_exptl_crystal_description 'transparent plate'
_exptl_crystal_F_000 244
_exptl_crystal_size_max 0.76
_exptl_crystal_size_mid 0.16
_exptl_crystal_size_min 0.03
_refine_diff_density_max 0.653
_refine_diff_density_min -0.526
_refine_diff_density_rms 0.098
_refine_ls_abs_structure_details 'Flack H D (1983), Acta Cryst. A39, 876-881'
_refine_ls_abs_structure_Flack 0.029(17)
_refine_ls_extinction_method none
_refine_ls_goodness_of_fit_ref 1.036
_refine_ls_hydrogen_treatment constr
_refine_ls_matrix_type full
_refine_ls_number_parameters 120
_refine_ls_number_reflns 1249
_refine_ls_number_restraints 2
_refine_ls_restrained_S_all 1.038
_refine_ls_R_factor_all 0.0582
_refine_ls_R_factor_gt 0.0433
_refine_ls_shift/su_max 0.001
_refine_ls_shift/su_mean 0.000
_refine_ls_structure_factor_coef Fsqd
_refine_ls_weighting_details 'calc w=1/[\s^2^(Fo^2^)+(0.0621P)^2^+0.0000P] where P=(Fo^2^+2Fc^2^)/3'
_refine_ls_weighting_scheme calc
_refine_ls_wR_factor_gt 0.0929
_refine_ls_wR_factor_ref 0.0990
_reflns_number_gt 1026
_reflns_number_total 1249
_reflns_threshold_expression >2sigma(I)
_cod_data_source_file cg800449r_si_001.cif
_cod_data_source_block c:(S)-3
_cod_depositor_comments
;
The following automatic conversions were performed:

'_symmetry_cell_setting' value 'Monoclinic' changed to 'monoclinic'
according to /home/saulius/struct/CIF-dictionaries/cif_core.dic
dictionary named 'cif_core.dic' version 2.4.1 from 2010-06-29.

Automatic conversion script
Id: cif_fix_values 1715 2011-07-08 13:25:40Z adriana 
;
_cod_original_sg_symbol_H-M 'P 21'
_cod_database_code 4503783

loop_
_symmetry_equiv_pos_as_xyz
'x, y, z'
'-x, y+1/2, -z'

loop_
_atom_site_label
_atom_site_type_symbol
_atom_site_fract_x
_atom_site_fract_y
_atom_site_fract_z
_atom_site_U_iso_or_equiv
_atom_site_adp_type
_atom_site_occupancy
_atom_site_symmetry_multiplicity
_atom_site_calc_flag
_atom_site_refinement_flags
Br1 Br 0.45204(9) 0.0070(2) 0.81158(4) 0.0509(2) Uani 1 1 d .
O1 O -0.0792(9) 0.7914(10) 0.6022(3) 0.0547(13) Uani 1 1 d D
H1 H -0.0096 0.8249 0.5647 0.066 Uiso 1 1 calc RD
O2 O -0.1362(8) 0.4016(12) 0.5269(3) 0.0597(14) Uani 1 1 d .
O3 O -0.2373(6) 0.5955(9) 0.7383(2) 0.0406(12) Uani 1 1 d .
C1 C -0.1551(8) 0.5482(15) 0.5894(3) 0.0331(16) Uani 1 1 d .
C2 C -0.2896(8) 0.4575(15) 0.6548(3) 0.0373(17) Uani 1 1 d .
H2 H -0.2753 0.2606 0.6643 0.045 Uiso 1 1 calc R
C3 C -0.5152(8) 0.526(3) 0.6160(4) 0.0566(19) Uani 1 1 d .
H3B H -0.6008 0.4643 0.6559 0.085 Uiso 1 1 calc R
H3A H -0.5561 0.4381 0.5595 0.085 Uiso 1 1 calc R
H3C H -0.5299 0.7199 0.6084 0.085 Uiso 1 1 calc R
C4 C -0.0581(7) 0.508(3) 0.7960(3) 0.0351(11) Uani 1 1 d .
C5 C 0.0826(9) 0.3238(12) 0.7766(4) 0.0345(13) Uani 1 1 d .
H5 H 0.0615 0.2364 0.7218 0.041 Uiso 1 1 calc R
C6 C 0.2569(9) 0.2705(13) 0.8406(4) 0.0343(13) Uani 1 1 d .
C7 C 0.2928(10) 0.3938(16) 0.9238(4) 0.0416(14) Uani 1 1 d .
H7 H 0.4095 0.3511 0.9659 0.050 Uiso 1 1 calc R
C8 C 0.1494(11) 0.5839(16) 0.9429(4) 0.052(2) Uani 1 1 d .
H8 H 0.1715 0.6684 0.9982 0.062 Uiso 1 1 calc R
C9 C -0.0249(10) 0.6475(15) 0.8802(4) 0.0406(14) Uani 1 1 d .
H9 H -0.1182 0.7770 0.8923 0.049 Uiso 1 1 calc R

loop_
_atom_site_aniso_label
_atom_site_aniso_U_11
_atom_site_aniso_U_22
_atom_site_aniso_U_33
_atom_site_aniso_U_23
_atom_site_aniso_U_13
_atom_site_aniso_U_12
Br1 0.0409(3) 0.0565(4) 0.0562(4) 0.0101(4) 0.0118(2) 0.0186(4)
O1 0.079(4) 0.047(3) 0.047(3) -0.006(2) 0.033(2) -0.005(3)
O2 0.070(3) 0.065(3) 0.050(3) -0.020(3) 0.026(3) -0.012(3)
O3 0.036(2) 0.060(3) 0.0256(17) 0.0021(18) 0.0043(15) 0.0161(19)
C1 0.031(2) 0.039(5) 0.028(2) 0.001(3) 0.004(2) 0.007(3)
C2 0.033(3) 0.044(5) 0.035(3) 0.004(3) 0.004(2) 0.007(3)
C3 0.032(3) 0.095(6) 0.040(3) -0.007(6) 0.003(2) 0.000(6)
C4 0.034(2) 0.045(3) 0.027(2) 0.012(5) 0.0076(19) 0.007(4)
C5 0.039(3) 0.037(3) 0.027(3) -0.001(3) 0.005(2) 0.004(3)
C6 0.028(3) 0.035(3) 0.039(3) 0.009(3) 0.006(2) 0.006(2)
C7 0.037(3) 0.050(3) 0.034(3) 0.007(3) -0.004(3) 0.001(3)
C8 0.054(4) 0.068(6) 0.031(3) -0.006(3) 0.005(3) 0.002(3)
C9 0.046(3) 0.046(3) 0.030(3) -0.006(3) 0.008(3) 0.009(3)

loop_
_atom_type_symbol
_atom_type_description
_atom_type_scat_dispersion_real
_atom_type_scat_dispersion_imag
_atom_type_scat_source
C C 0.0033 0.0016 'International Tables Vol C Tables 4.2.6.8 and 6.1.1.4'
H H 0.0000 0.0000 'International Tables Vol C Tables 4.2.6.8 and 6.1.1.4'
O O 0.0106 0.0060 'International Tables Vol C Tables 4.2.6.8 and 6.1.1.4'
Br Br -0.2901 2.4595 'International Tables Vol C Tables 4.2.6.8 and 6.1.1.4'

loop_
_geom_angle_atom_site_label_1
_geom_angle_atom_site_label_2
_geom_angle_atom_site_label_3
_geom_angle
C1 O1 H1 109.5
C4 O3 C2 116.6(6)
O2 C1 O1 124.4(6)
O2 C1 C2 120.2(6)
O1 C1 C2 115.3(5)
O3 C2 C1 112.2(5)
O3 C2 C3 106.9(5)
C1 C2 C3 109.2(5)
O3 C2 H2 109.5
C1 C2 H2 109.5
C3 C2 H2 109.5
C2 C3 H3B 109.5
C2 C3 H3A 109.5
H3B C3 H3A 109.5
C2 C3 H3C 109.5
H3B C3 H3C 109.5
H3A C3 H3C 109.5
C5 C4 O3 126.3(6)
C5 C4 C9 121.0(5)
O3 C4 C9 112.6(8)
C4 C5 C6 118.6(5)
C4 C5 H5 120.7
C6 C5 H5 120.7
C5 C6 C7 122.5(6)
C5 C6 Br1 117.6(4)
C7 C6 Br1 119.9(4)
C6 C7 C8 118.6(5)
C6 C7 H7 120.7
C8 C7 H7 120.7
C9 C8 C7 120.8(6)
C9 C8 H8 119.6
C7 C8 H8 119.6
C8 C9 C4 118.5(6)
C8 C9 H9 120.8
C4 C9 H9 120.8

loop_
_geom_bond_atom_site_label_1
_geom_bond_atom_site_label_2
_geom_bond_distance
Br1 C6 1.940(6)
O1 C1 1.296(9)
O1 H1 0.8200
O2 C1 1.225(8)
O3 C4 1.402(7)
O3 C2 1.432(7)
C1 C2 1.529(8)
C2 C3 1.535(8)
C2 H2 0.9800
C3 H3B 0.9600
C3 H3A 0.9600
C3 H3C 0.9600
C4 C5 1.372(12)
C4 C9 1.440(10)
C5 C6 1.388(8)
C5 H5 0.9300
C6 C7 1.390(9)
C7 C8 1.402(10)
C7 H7 0.9300
C8 C9 1.386(9)
C8 H8 0.9300
C9 H9 0.9300

loop_
_geom_hbond_atom_site_label_D
_geom_hbond_atom_site_label_H
_geom_hbond_atom_site_label_A
_geom_hbond_distance_DH
_geom_hbond_distance_HA
_geom_hbond_distance_DA
_geom_hbond_angle_DHA
_geom_hbond_site_symmetry_A
O1 H1 O2 0.82 1.89 2.707(7) 176.6 2_556

loop_
_geom_torsion_atom_site_label_1
_geom_torsion_atom_site_label_2
_geom_torsion_atom_site_label_3
_geom_torsion_atom_site_label_4
_geom_torsion
C4 O3 C2 C1 -76.3(8)
C4 O3 C2 C3 164.1(7)
O2 C1 C2 O3 158.6(6)
O1 C1 C2 O3 -26.0(7)
O2 C1 C2 C3 -83.0(8)
O1 C1 C2 C3 92.4(8)
C2 O3 C4 C5 7.1(13)
C2 O3 C4 C9 -176.5(6)
O3 C4 C5 C6 177.0(8)
C9 C4 C5 C6 1.0(12)
C4 C5 C6 C7 0.9(10)
C4 C5 C6 Br1 179.6(6)
C5 C6 C7 C8 -1.5(10)
Br1 C6 C7 C8 179.8(5)
C6 C7 C8 C9 0.2(10)
C7 C8 C9 C4 1.6(11)
C5 C4 C9 C8 -2.2(12)
O3 C4 C9 C8 -178.8(7)
